data_7247284
loop_
_publ_author_name
'Alfuth, Jan'
'Jeannin, Olivier'
'Fourmigu\'e, Marc'

_publ_section_title
;
 Chalcogen bonding interactions in a series of aromatic selenocyanates
;
_journal_issue 37
_journal_name_full CrystEngComm
_journal_page_first 5316
_journal_page_last 5323
_journal_paper_doi 10.1039/D3CE00745F
_journal_volume 25
_journal_year 2023
_chemical_formula_moiety 'C6 H5 N, C12 H10 N2, 2(C8 H4 N2 Se2)'
_chemical_formula_sum 'C34 H23 N7 Se4'
_chemical_formula_weight 845.43
_space_group_IT_number 2
_space_group_name_Hall '-P 1'
_space_group_name_H-M_alt 'P -1'
_symmetry_cell_setting triclinic
_symmetry_Int_Tables_number 2
_symmetry_space_group_name_Hall '-P 1'
_symmetry_space_group_name_H-M 'P -1'
_atom_sites_solution_hydrogens geom
_audit_conform_dict_location ftp://ftp.iucr.org/pub/cif_core.dic
_audit_conform_dict_name cif_core.dic
_audit_conform_dict_version 2.4.3
_audit_creation_date 2023-08-29T13:07:53-00:00
_audit_creation_method 'WinGX routine CIF_UPDATE'
_audit_update_record
;
2023-08-29 deposited with the CCDC.	2023-08-30 downloaded from the CCDC.
;
_cell_angle_alpha 74.580(8)
_cell_angle_beta 89.306(7)
_cell_angle_gamma 88.669(7)
_cell_formula_units_Z 1
_cell_length_a 7.4494(15)
_cell_length_b 9.201(2)
_cell_length_c 12.306(3)
_cell_measurement_reflns_used 9930
_cell_measurement_temperature 150(2)
_cell_measurement_theta_max 27.45
_cell_measurement_theta_min 2.3
_cell_measurement_wavelength 0.71073
_cell_volume 812.9(3)
_computing_cell_refinement 'APEX3 (Bruker, 2015)'
_computing_data_collection 'Bruker APEX3 (Bruker, 2015)'
_computing_data_reduction 'SAINT (Bruker, 2014)'
_computing_molecular_graphics 'Ortep for Windows (Farrugia, 2012)'
_computing_publication_material 'WinGX publication routines (Farrugia, 2012)'
_computing_structure_refinement 'SHELXL-2019/2 (Sheldrick, 2019)'
_diffrn_ambient_temperature 150(2)
_diffrn_detector CMOS-PHOTON70
_diffrn_measured_fraction_theta_full 0.875
_diffrn_measured_fraction_theta_max 0.887
_diffrn_measurement_device_type 'D8 VENTURE Bruker AXS'
_diffrn_measurement_method 'rotation images'
_diffrn_orient_matrix_UB_11 -0.024956
_diffrn_orient_matrix_UB_12 -0.054494
_diffrn_orient_matrix_UB_13 0.080356
_diffrn_orient_matrix_UB_21 0.052549
_diffrn_orient_matrix_UB_22 -0.094857
_diffrn_orient_matrix_UB_23 -0.013264
_diffrn_orient_matrix_UB_31 0.121023
_diffrn_orient_matrix_UB_32 0.027354
_diffrn_orient_matrix_UB_33 0.021753
_diffrn_radiation_monochromator 'multilayer monochromator'
_diffrn_radiation_probe x-ray
_diffrn_radiation_source 'Incoatec microfocus sealed tube'
_diffrn_radiation_type MoK\a
_diffrn_radiation_wavelength 0.71073
_diffrn_reflns_av_R_equivalents 0.0448
_diffrn_reflns_av_unetI/netI 0.0455
_diffrn_reflns_Laue_measured_fraction_full 0.875
_diffrn_reflns_Laue_measured_fraction_max 0.887
_diffrn_reflns_limit_h_max 9
_diffrn_reflns_limit_h_min -9
_diffrn_reflns_limit_k_max 11
_diffrn_reflns_limit_k_min -11
_diffrn_reflns_limit_l_max 15
_diffrn_reflns_limit_l_min -15
_diffrn_reflns_number 16229
_diffrn_reflns_point_group_measured_fraction_full 0.875
_diffrn_reflns_point_group_measured_fraction_max 0.887
_diffrn_reflns_theta_full 25.242
_diffrn_reflns_theta_max 27.532
_diffrn_reflns_theta_min 2.475
_diffrn_standards_number 0
_exptl_absorpt_coefficient_mu 4.55
_exptl_absorpt_correction_T_max 0.872
_exptl_absorpt_correction_T_min 0.652
_exptl_absorpt_correction_type multi-scan
_exptl_absorpt_process_details
;
  [Sheldrick, G.M. (2014). SADABS Bruker AXS Inc., Madison, Wisconsin, USA]
;
_exptl_crystal_colour yellow
_exptl_crystal_density_diffrn 1.727
_exptl_crystal_density_method 'not measured'
_exptl_crystal_description prism
_exptl_crystal_F_000 412
_exptl_crystal_size_max 0.13
_exptl_crystal_size_mid 0.08
_exptl_crystal_size_min 0.03
_refine_diff_density_max 0.637
_refine_diff_density_min -0.58
_refine_diff_density_rms 0.112
_refine_ls_extinction_method none
_refine_ls_goodness_of_fit_ref 1.136
_refine_ls_hydrogen_treatment constr
_refine_ls_matrix_type full
_refine_ls_number_constraints 0
_refine_ls_number_parameters 263
_refine_ls_number_reflns 3325
_refine_ls_number_restraints 0
_refine_ls_restrained_S_all 1.136
_refine_ls_R_factor_all 0.0361
_refine_ls_R_factor_gt 0.032
_refine_ls_shift/su_max 0
_refine_ls_shift/su_mean 0
_refine_ls_structure_factor_coef Fsqd
_refine_ls_weighting_details 'w=1/[\s^2^(Fo^2^)+(0.0356P)^2^+0.4149P] where P=(Fo^2^+2Fc^2^)/3'
_refine_ls_weighting_scheme calc
_refine_ls_wR_factor_gt 0.0759
_refine_ls_wR_factor_ref 0.0783
_reflns_Friedel_coverage 0
_reflns_number_gt 2964
_reflns_number_total 3325
_reflns_threshold_expression 'I > 2\s(I)'
_cod_data_source_file d3ce00745f2.cif
_cod_data_source_block shelx_CCDC4
_cod_depositor_comments 'Adding full bibliography for 7247280--7247285.cif.'
_cod_database_code 7247284

loop_
_symmetry_equiv_pos_as_xyz
'x, y, z'
'-x, -y, -z'

loop_
_atom_site_label
_atom_site_type_symbol
_atom_site_fract_x
_atom_site_fract_y
_atom_site_fract_z
_atom_site_U_iso_or_equiv
_atom_site_adp_type
_atom_site_occupancy
_atom_site_site_symmetry_order
_atom_site_calc_flag
_atom_site_refinement_flags_posn
_atom_site_refinement_flags_adp
_atom_site_refinement_flags_occupancy
_atom_site_disorder_assembly
_atom_site_disorder_group
C1 C 0.5011(3) 0.0847(2) 0.16000(16) 0.0185(4) Uani 1 1 d . . . . .
C2 C 0.6711(3) 0.0909(2) 0.11138(15) 0.0189(4) Uani 1 1 d . . . . .
H2 H 0.727316 0.003453 0.098016 0.023 Uiso 1 1 calc R U . . .
C3 C 0.7566(3) 0.2286(2) 0.08289(17) 0.0202(4) Uani 1 1 d . . . . .
C4 C 0.6761(3) 0.3583(2) 0.09951(18) 0.0243(4) Uani 1 1 d . . . . .
H4 H 0.736942 0.451389 0.079404 0.029 Uiso 1 1 calc R U . . .
C5 C 0.5049(3) 0.3496(2) 0.14607(18) 0.0241(4) Uani 1 1 d . . . . .
H5 H 0.446942 0.438165 0.156282 0.029 Uiso 1 1 calc R U . . .
C6 C 0.4171(3) 0.2128(2) 0.17801(17) 0.0209(4) Uani 1 1 d . . . . .
H6 H 0.301169 0.207013 0.211712 0.025 Uiso 1 1 calc R U . . .
C7 C 0.5354(3) -0.2161(2) 0.15290(19) 0.0249(4) Uani 1 1 d . . . . .
C8 C 0.9402(3) 0.3701(3) -0.11153(19) 0.0286(5) Uani 1 1 d . . . . .
C9A C 0.957(2) 0.8841(10) 0.3215(12) 0.0236(14) Uani 0.518(3) 1 d . . P A 1
H9A H 1.008456 0.804366 0.295056 0.028 Uiso 0.518(3) 1 calc R U P A 1
C10A C 0.8025(8) 0.8594(6) 0.3838(5) 0.0226(9) Uani 0.518(3) 1 d . . P A 1
H10A H 0.749576 0.762891 0.400951 0.027 Uiso 0.518(3) 1 calc R U P A 1
C11A C 0.7220(7) 0.9739(6) 0.4223(4) 0.0173(7) Uani 0.518(3) 1 d . . P A 1
C12A C 0.8089(8) 1.1108(6) 0.3986(5) 0.0224(9) Uani 0.518(3) 1 d . . P A 1
H12A H 0.761402 1.192123 0.424763 0.027 Uiso 0.518(3) 1 calc R U P A 1
C13A C 0.9660(16) 1.1263(12) 0.3360(11) 0.0238(13) Uani 0.518(3) 1 d . . P A 1
H13A H 1.026024 1.21962 0.320143 0.029 Uiso 0.518(3) 1 calc R U P A 1
N3A N 1.037(2) 1.0153(18) 0.2970(17) 0.019(2) Uani 0.518(3) 1 d . . P A 1
C14A C 0.5517(6) 0.9476(5) 0.4858(3) 0.0234(6) Uani 0.518(3) 1 d . . P A 1
H14A H 0.511712 0.846681 0.508769 0.028 Uiso 0.518(3) 1 calc R U P A 1
C9B C 0.945(2) 0.9254(12) 0.3257(13) 0.0236(14) Uani 0.482(3) 1 d . . P A 2
H9B H 0.977574 0.840497 0.299049 0.028 Uiso 0.482(3) 1 calc R U P A 2
C10B C 0.7827(9) 0.9162(8) 0.3906(5) 0.0226(9) Uani 0.482(3) 1 d . . P A 2
H10B H 0.711928 0.828341 0.407552 0.027 Uiso 0.482(3) 1 calc R U P A 2
C11B C 0.7336(7) 1.0410(6) 0.4276(4) 0.0173(7) Uani 0.482(3) 1 d . . P A 2
C12B C 0.8484(9) 1.1645(6) 0.4029(5) 0.0224(9) Uani 0.482(3) 1 d . . P A 2
H12B H 0.821493 1.249932 0.430166 0.027 Uiso 0.482(3) 1 calc R U P A 2
C13B C 1.0016(19) 1.1605(14) 0.3383(13) 0.0238(13) Uani 0.482(3) 1 d . . P A 2
H13B H 1.073946 1.24748 0.320885 0.029 Uiso 0.482(3) 1 calc R U P A 2
N3B N 1.056(3) 1.046(2) 0.299(2) 0.024(3) Uani 0.482(3) 1 d . . P A 2
C14B C 0.5665(6) 1.0488(5) 0.4918(4) 0.0234(6) Uani 0.482(3) 1 d . . P A 2
H14B H 0.552726 1.131113 0.524426 0.028 Uiso 0.482(3) 1 calc R U P A 2
C16 C 0.6305(10) 0.4981(5) 0.3896(4) 0.0310(10) Uani 0.5 1 d . . P B 3
H16 H 0.679222 0.489718 0.319802 0.037 Uiso 0.5 1 calc R U P B 3
C15 C 0.4439(14) 0.5072(8) 0.4042(6) 0.0367(16) Uani 0.5 1 d . . P B 3
H15 H 0.369117 0.503739 0.342959 0.044 Uiso 0.5 1 calc R U P B 3
C17 C 0.7442(8) 0.5015(5) 0.4780(4) 0.0254(9) Uani 0.5 1 d . . P B 3
C18 C 0.6600(10) 0.5135(6) 0.5789(4) 0.0301(11) Uani 0.5 1 d . . P B 3
H18 H 0.729996 0.5157 0.642469 0.036 Uiso 0.5 1 calc R U P B 3
C19 C 0.4759(13) 0.5220(8) 0.5841(6) 0.0347(14) Uani 0.5 1 d . . P B 3
H19 H 0.422229 0.529498 0.652928 0.042 Uiso 0.5 1 calc R U P B 3
C20 C 0.9474(6) 0.4935(4) 0.4607(3) 0.0242(8) Uani 0.5 1 d . . P B 3
H20 H 0.995451 0.479161 0.392397 0.029 Uiso 0.5 1 calc R U P B 3
N4 N 0.3664(8) 0.5204(5) 0.4984(5) 0.0401(11) Uani 0.5 1 d . . P B 3
N1 N 0.6403(3) -0.2894(2) 0.1213(2) 0.0333(5) Uani 1 1 d . . . . .
N2 N 0.9039(4) 0.4581(3) -0.1936(2) 0.0547(7) Uani 1 1 d . . . . .
Se1 Se 0.36648(3) -0.09960(2) 0.20470(2) 0.02282(9) Uani 1 1 d . . . . .
Se2 Se 0.99760(3) 0.23328(2) 0.02240(2) 0.02520(10) Uani 1 1 d . . . . .

loop_
_atom_site_aniso_label
_atom_site_aniso_U_11
_atom_site_aniso_U_22
_atom_site_aniso_U_33
_atom_site_aniso_U_23
_atom_site_aniso_U_13
_atom_site_aniso_U_12
C1 0.0193(10) 0.0172(9) 0.0187(8) -0.0044(7) 0.0007(7) -0.0017(7)
C2 0.0173(10) 0.0185(9) 0.0216(9) -0.0064(7) 0.0012(7) 0.0009(7)
C3 0.0145(9) 0.0216(9) 0.0232(9) -0.0040(7) 0.0026(7) -0.0009(7)
C4 0.0215(11) 0.0190(9) 0.0320(11) -0.0062(8) 0.0020(8) -0.0023(8)
C5 0.0219(10) 0.0191(9) 0.0327(11) -0.0097(8) 0.0005(8) 0.0021(8)
C6 0.0169(9) 0.0230(10) 0.0242(9) -0.0089(7) 0.0037(7) 0.0005(8)
C7 0.0224(11) 0.0186(9) 0.0345(11) -0.0083(8) 0.0031(8) -0.0028(8)
C8 0.0252(11) 0.0302(11) 0.0310(11) -0.0096(9) 0.0077(9) -0.0011(9)
C9A 0.027(2) 0.016(5) 0.0303(15) -0.011(4) 0.0065(14) -0.001(4)
C10A 0.0190(17) 0.024(3) 0.0281(14) -0.012(2) 0.0072(12) 0.001(2)
C11A 0.0176(14) 0.014(2) 0.0199(12) -0.0045(18) 0.0018(10) -0.001(2)
C12A 0.022(3) 0.016(3) 0.0292(14) -0.006(2) 0.0078(16) -0.002(2)
C13A 0.018(5) 0.020(5) 0.0332(13) -0.006(3) 0.009(3) -0.007(2)
N3A 0.011(4) 0.018(6) 0.029(3) -0.010(4) 0.010(3) -0.007(4)
C14A 0.0220(14) 0.0247(13) 0.0234(13) -0.0064(12) 0.0046(12) -0.0005(16)
C9B 0.027(2) 0.016(5) 0.0303(15) -0.011(4) 0.0065(14) -0.001(4)
C10B 0.0190(17) 0.024(3) 0.0281(14) -0.012(2) 0.0072(12) 0.001(2)
C11B 0.0176(14) 0.014(2) 0.0199(12) -0.0045(18) 0.0018(10) -0.001(2)
C12B 0.022(3) 0.016(3) 0.0292(14) -0.006(2) 0.0078(16) -0.002(2)
C13B 0.018(5) 0.020(5) 0.0332(13) -0.006(3) 0.009(3) -0.007(2)
N3B 0.020(4) 0.019(7) 0.031(3) -0.003(4) 0.004(3) -0.014(4)
C14B 0.0220(14) 0.0247(13) 0.0234(13) -0.0064(12) 0.0046(12) -0.0005(16)
C16 0.041(3) 0.023(2) 0.028(2) -0.0043(17) -0.009(2) 0.001(2)
C15 0.033(5) 0.033(4) 0.041(3) -0.005(2) -0.013(4) -0.001(3)
C17 0.027(3) 0.018(2) 0.030(2) -0.0039(16) -0.0032(19) 0.0004(18)
C18 0.027(3) 0.033(3) 0.029(3) -0.0071(19) 0.000(2) 0.001(2)
C19 0.030(4) 0.035(4) 0.035(3) -0.002(2) 0.004(3) -0.003(3)
C20 0.035(2) 0.0164(18) 0.0208(17) -0.0035(14) -0.0094(17) -0.0002(16)
N4 0.031(3) 0.032(2) 0.051(3) 0.000(2) -0.006(2) -0.001(2)
N1 0.0298(11) 0.0220(9) 0.0506(12) -0.0143(8) 0.0074(9) -0.0001(8)
N2 0.0540(16) 0.0604(16) 0.0381(12) 0.0056(11) 0.0130(11) 0.0145(13)
Se1 0.01869(14) 0.01812(13) 0.03251(14) -0.00838(8) 0.00772(8) -0.00297(8)
Se2 0.01465(13) 0.02679(14) 0.03186(14) -0.00394(9) 0.00431(8) -0.00076(8)

loop_
_atom_type_symbol
_atom_type_description
_atom_type_scat_dispersion_real
_atom_type_scat_dispersion_imag
_atom_type_scat_source
C C 0.0033 0.0016 'International Tables Vol C Tables 4.2.6.8 and 6.1.1.4'
H H 0 0 'International Tables Vol C Tables 4.2.6.8 and 6.1.1.4'
N N 0.0061 0.0033 'International Tables Vol C Tables 4.2.6.8 and 6.1.1.4'
Se Se -0.0929 2.2259 'International Tables Vol C Tables 4.2.6.8 and 6.1.1.4'

loop_
_geom_angle_atom_site_label_1
_geom_angle_atom_site_label_2
_geom_angle_atom_site_label_3
_geom_angle
_geom_angle_site_symmetry_1
_geom_angle_site_symmetry_3
_geom_angle_publ_flag
C2 C1 C6 121.17(18) . . ?
C2 C1 Se1 122.69(14) . . ?
C6 C1 Se1 116.14(15) . . ?
C3 C2 C1 118.11(18) . . ?
C3 C2 H2 120.9 . . ?
C1 C2 H2 120.9 . . ?
C4 C3 C2 122.03(19) . . ?
C4 C3 Se2 120.36(15) . . ?
C2 C3 Se2 117.58(15) . . ?
C3 C4 C5 118.70(19) . . ?
C3 C4 H4 120.7 . . ?
C5 C4 H4 120.7 . . ?
C4 C5 C6 120.78(19) . . ?
C4 C5 H5 119.6 . . ?
C6 C5 H5 119.6 . . ?
C1 C6 C5 119.18(19) . . ?
C1 C6 H6 120.4 . . ?
C5 C6 H6 120.4 . . ?
N1 C7 Se1 179.5(2) . . ?
N2 C8 Se2 178.3(2) . . ?
N3A C9A C10A 121.9(10) . . ?
N3A C9A H9A 119 . . ?
C10A C9A H9A 119 . . ?
C9A C10A C11A 120.6(6) . . ?
C9A C10A H10A 119.7 . . ?
C11A C10A H10A 119.7 . . ?
C10A C11A C12A 117.2(5) . . ?
C10A C11A C14A 120.1(5) . . ?
C12A C11A C14A 122.7(5) . . ?
C13A C12A C11A 118.6(6) . . ?
C13A C12A H12A 120.7 . . ?
C11A C12A H12A 120.7 . . ?
N3A C13A C12A 122.6(9) . . ?
N3A C13A H13A 118.7 . . ?
C12A C13A H13A 118.7 . . ?
C9A N3A C13A 119.0(13) . . ?
C14A C14A C11A 126.1(5) 2_676 . ?
C14A C14A H14A 117 2_676 . ?
C11A C14A H14A 117 . . ?
N3B C9B C10B 125.6(12) . . ?
N3B C9B H9B 117.2 . . ?
C10B C9B H9B 117.2 . . ?
C11B C10B C9B 117.0(7) . . ?
C11B C10B H10B 121.5 . . ?
C9B C10B H10B 121.5 . . ?
C10B C11B C12B 118.2(5) . . ?
C10B C11B C14B 122.7(5) . . ?
C12B C11B C14B 119.1(5) . . ?
C13B C12B C11B 119.4(6) . . ?
C13B C12B H12B 120.3 . . ?
C11B C12B H12B 120.3 . . ?
N3B C13B C12B 125.7(10) . . ?
N3B C13B H13B 117.1 . . ?
C12B C13B H13B 117.1 . . ?
C13B N3B C9B 114.0(17) . . ?
C14B C14B C11B 126.0(6) 2_676 . ?
C14B C14B H14B 117 2_676 . ?
C11B C14B H14B 117 . . ?
C17 C16 C15 119.7(6) . . ?
C17 C16 H16 120.1 . . ?
C15 C16 H16 120.1 . . ?
N4 C15 C16 123.6(7) . . ?
N4 C15 H15 118.2 . . ?
C16 C15 H15 118.2 . . ?
C16 C17 C18 116.3(6) . . ?
C16 C17 C20 119.3(5) . . ?
C18 C17 C20 124.4(5) . . ?
C19 C18 C17 119.3(6) . . ?
C19 C18 H18 120.4 . . ?
C17 C18 H18 120.4 . . ?
N4 C19 C18 124.4(7) . . ?
N4 C19 H19 117.8 . . ?
C18 C19 H19 117.8 . . ?
C20 C20 C17 119.5(6) 2_766 . ?
C20 C20 H20 120.3 2_766 . ?
C17 C20 H20 120.3 . . ?
C15 N4 C19 116.7(6) . . ?
C7 Se1 C1 95.22(9) . . ?
C8 Se2 C3 94.29(9) . . ?

loop_
_geom_bond_atom_site_label_1
_geom_bond_atom_site_label_2
_geom_bond_distance
_geom_bond_site_symmetry_2
_geom_bond_publ_flag
C1 C2 1.390(3) . ?
C1 C6 1.390(3) . ?
C1 Se1 1.937(2) . ?
C2 C3 1.389(3) . ?
C2 H2 0.95 . ?
C3 C4 1.385(3) . ?
C3 Se2 1.932(2) . ?
C4 C5 1.387(3) . ?
C4 H4 0.95 . ?
C5 C6 1.392(3) . ?
C5 H5 0.95 . ?
C6 H6 0.95 . ?
C7 N1 1.151(3) . ?
C7 Se1 1.849(2) . ?
C8 N2 1.144(3) . ?
C8 Se2 1.837(2) . ?
C9A N3A 1.318(17) . ?
C9A C10A 1.364(17) . ?
C9A H9A 0.95 . ?
C10A C11A 1.387(6) . ?
C10A H10A 0.95 . ?
C11A C12A 1.389(6) . ?
C11A C14A 1.473(7) . ?
C12A C13A 1.382(14) . ?
C12A H12A 0.95 . ?
C13A N3A 1.334(19) . ?
C13A H13A 0.95 . ?
C14A C14A 1.335(9) 2_676 ?
C14A H14A 0.95 . ?
C9B N3B 1.37(2) . ?
C9B C10B 1.431(18) . ?
C9B H9B 0.95 . ?
C10B C11B 1.383(7) . ?
C10B H10B 0.95 . ?
C11B C12B 1.403(7) . ?
C11B C14B 1.478(7) . ?
C12B C13B 1.389(16) . ?
C12B H12B 0.95 . ?
C13B N3B 1.33(2) . ?
C13B H13B 0.95 . ?
C14B C14B 1.330(9) 2_676 ?
C14B H14B 0.95 . ?
C16 C17 1.393(7) . ?
C16 C15 1.403(10) . ?
C16 H16 0.95 . ?
C16 H19 0.758(9) 2_666 ?
C15 N4 1.322(10) . ?
C15 H15 0.95 . ?
C15 H19 1.302(10) 2_666 ?
C17 C18 1.414(7) . ?
C17 C20 1.529(7) . ?
C18 C19 1.374(9) . ?
C18 H18 0.95 . ?
C19 N4 1.345(9) . ?
C19 H19 0.95 . ?
C20 C20 1.283(8) 2_766 ?
C20 H20 0.95 . ?

loop_
_geom_torsion_atom_site_label_1
_geom_torsion_atom_site_label_2
_geom_torsion_atom_site_label_3
_geom_torsion_atom_site_label_4
_geom_torsion
_geom_torsion_site_symmetry_1
_geom_torsion_site_symmetry_2
_geom_torsion_site_symmetry_3
_geom_torsion_site_symmetry_4
_geom_torsion_publ_flag
C6 C1 C2 C3 1.1(3) . . . . ?
Se1 C1 C2 C3 -179.70(14) . . . . ?
C1 C2 C3 C4 -1.3(3) . . . . ?
C1 C2 C3 Se2 176.97(14) . . . . ?
C2 C3 C4 C5 0.0(3) . . . . ?
Se2 C3 C4 C5 -178.19(15) . . . . ?
C3 C4 C5 C6 1.5(3) . . . . ?
C2 C1 C6 C5 0.4(3) . . . . ?
Se1 C1 C6 C5 -178.90(16) . . . . ?
C4 C5 C6 C1 -1.7(3) . . . . ?
N3A C9A C10A C11A 1(2) . . . . ?
C9A C10A C11A C12A -2.5(10) . . . . ?
C9A C10A C11A C14A 177.7(8) . . . . ?
C10A C11A C12A C13A 1.8(10) . . . . ?
C14A C11A C12A C13A -178.4(8) . . . . ?
C11A C12A C13A N3A 0.5(19) . . . . ?
C10A C9A N3A C13A 1(3) . . . . ?
C12A C13A N3A C9A -2(3) . . . . ?
C10A C11A C14A C14A -170.3(6) . . . 2_676 ?
C12A C11A C14A C14A 9.9(8) . . . 2_676 ?
N3B C9B C10B C11B 1(2) . . . . ?
C9B C10B C11B C12B -2.4(10) . . . . ?
C9B C10B C11B C14B 177.8(8) . . . . ?
C10B C11B C12B C13B 3.0(11) . . . . ?
C14B C11B C12B C13B -177.2(9) . . . . ?
C11B C12B C13B N3B -2(2) . . . . ?
C12B C13B N3B C9B 1(3) . . . . ?
C10B C9B N3B C13B 0(3) . . . . ?
C10B C11B C14B C14B -10.0(9) . . . 2_676 ?
C12B C11B C14B C14B 170.1(6) . . . 2_676 ?
C17 C16 C15 N4 0.6(9) . . . . ?
C15 C16 C17 C18 0.3(7) . . . . ?
C15 C16 C17 C20 -179.2(5) . . . . ?
C16 C17 C18 C19 -0.4(7) . . . . ?
C20 C17 C18 C19 179.1(5) . . . . ?
C17 C18 C19 N4 -0.3(9) . . . . ?
C16 C17 C20 C20 175.5(5) . . . 2_766 ?
C18 C17 C20 C20 -4.0(8) . . . 2_766 ?
C16 C15 N4 C19 -1.3(10) . . . . ?
C18 C19 N4 C15 1.2(10) . . . . ?
